data_7001184
loop_
_publ_author_name
'Liu, Hsiao-Chan'
'Chen, I-Han'
'Huang, Anny'
'Huang, Sin-Chiang'
'Hsu, Kuei-Fang'

_publ_section_title
;
 Five related metal--organic frameworks constructed from
 [Ln2(SO4)2(H2O)n]2+ units and oxalate or acetate ligands
;
_journal_issue 18
_journal_name_full 'Dalton Transactions'
_journal_page_first 3447
_journal_page_last 3456
_journal_paper_doi 10.1039/b819935c
_journal_year 2009
_chemical_formula_moiety NH4[Yb(SO4)(H2O)(C2O4)]
_chemical_formula_sum 'C2 H6 N O9 S Yb'
_chemical_formula_weight 393.18
_space_group_IT_number 14
_symmetry_cell_setting monoclinic
_symmetry_space_group_name_Hall '-P 2yn'
_symmetry_space_group_name_H-M 'P 1 21/n 1'
_atom_sites_solution_hydrogens geom
_atom_sites_solution_primary direct
_atom_sites_solution_secondary difmap
_audit_creation_method SHELXL-97
_cell_angle_alpha 90.00
_cell_angle_beta 92.6630(10)
_cell_angle_gamma 90.00
_cell_formula_units_Z 4
_cell_length_a 6.4884(5)
_cell_length_b 8.4666(6)
_cell_length_c 13.6830(10)
_cell_measurement_reflns_used 2536
_cell_measurement_temperature 293(2)
_cell_measurement_theta_max 28.40
_cell_measurement_theta_min 2.83
_cell_volume 750.86(10)
_computing_cell_refinement 'Bruker SMART'
_computing_data_collection 'Bruker SMART'
_computing_data_reduction 'Bruker SAINT'
_computing_molecular_graphics 'Bruker SHELXTL'
_computing_publication_material 'Bruker SHELXTL'
_computing_structure_refinement 'SHELXL-97 (Sheldrick, 1997)'
_computing_structure_solution 'SHELXS-97 (Sheldrick, 1990)'
_diffrn_ambient_temperature 293(2)
_diffrn_measured_fraction_theta_full 0.997
_diffrn_measured_fraction_theta_max 0.997
_diffrn_measurement_device_type 'CCD area detector'
_diffrn_measurement_method 'phi and omega scans'
_diffrn_radiation_monochromator graphite
_diffrn_radiation_source 'fine-focus sealed tube'
_diffrn_radiation_type MoK\a
_diffrn_radiation_wavelength 0.71073
_diffrn_reflns_av_R_equivalents 0.0310
_diffrn_reflns_av_sigmaI/netI 0.0356
_diffrn_reflns_limit_h_max 8
_diffrn_reflns_limit_h_min -8
_diffrn_reflns_limit_k_max 11
_diffrn_reflns_limit_k_min -11
_diffrn_reflns_limit_l_max 18
_diffrn_reflns_limit_l_min -16
_diffrn_reflns_number 5701
_diffrn_reflns_theta_full 28.49
_diffrn_reflns_theta_max 28.49
_diffrn_reflns_theta_min 2.83
_exptl_absorpt_coefficient_mu 12.770
_exptl_absorpt_correction_T_max 1
_exptl_absorpt_correction_T_min 0.542923
_exptl_absorpt_correction_type empirical
_exptl_absorpt_process_details SADABS
_exptl_crystal_colour colorless
_exptl_crystal_density_diffrn 3.478
_exptl_crystal_density_method 'not measured'
_exptl_crystal_description columnar
_exptl_crystal_F_000 732
_exptl_crystal_size_max 0.12
_exptl_crystal_size_mid 0.05
_exptl_crystal_size_min 0.04
_refine_diff_density_max 1.449
_refine_diff_density_min -1.915
_refine_diff_density_rms 0.256
_refine_ls_extinction_coef 0.0024(3)
_refine_ls_extinction_expression Fc^*^=kFc[1+0.001xFc^2^\l^3^/sin(2\q)]^-1/4^
_refine_ls_extinction_method SHELXL
_refine_ls_goodness_of_fit_ref 1.048
_refine_ls_hydrogen_treatment noref
_refine_ls_matrix_type full
_refine_ls_number_parameters 128
_refine_ls_number_reflns 1904
_refine_ls_number_restraints 0
_refine_ls_restrained_S_all 1.048
_refine_ls_R_factor_all 0.0299
_refine_ls_R_factor_gt 0.0246
_refine_ls_shift/su_max 0.006
_refine_ls_shift/su_mean 0.001
_refine_ls_structure_factor_coef Fsqd
_refine_ls_weighting_details 'calc w=1/[\s^2^(Fo^2^)+(0.0322P)^2^+2.8218P] where P=(Fo^2^+2Fc^2^)/3'
_refine_ls_weighting_scheme calc
_refine_ls_wR_factor_gt 0.0657
_refine_ls_wR_factor_ref 0.0692
_reflns_number_gt 1662
_reflns_number_total 1904
_reflns_threshold_expression >2sigma(I)
_cod_data_source_file b819935c.txt
_cod_data_source_block Yb9
_cod_original_sg_symbol_H-M P2(1)/n
_cod_database_code 7001184

loop_
_symmetry_equiv_pos_as_xyz
'x, y, z'
'-x+1/2, y+1/2, -z+1/2'
'-x, -y, -z'
'x-1/2, -y-1/2, z-1/2'

loop_
_atom_site_label
_atom_site_type_symbol
_atom_site_fract_x
_atom_site_fract_y
_atom_site_fract_z
_atom_site_U_iso_or_equiv
_atom_site_adp_type
_atom_site_occupancy
_atom_site_symmetry_multiplicity
_atom_site_calc_flag
_atom_site_refinement_flags
_atom_site_disorder_assembly
_atom_site_disorder_group
Yb1 Yb 0.24567(3) 0.24019(3) 0.908906(18) 0.00911(12) Uani 1 1 d . . .
S1 S 0.2414(2) -0.16651(16) 0.97457(10) 0.0099(3) Uani 1 1 d . . .
O1 O 0.2480(6) 0.0069(5) 0.9901(3) 0.0158(9) Uani 1 1 d . . .
O2 O 0.4412(7) -0.2372(5) 1.0047(4) 0.0171(9) Uani 1 1 d . . .
O3 O 0.1947(8) -0.2001(6) 0.8719(4) 0.0228(10) Uani 1 1 d . . .
O4 O 0.0819(7) -0.2350(5) 1.0350(4) 0.0212(11) Uani 1 1 d . . .
O5 O 0.4490(7) 0.4406(5) 0.8392(3) 0.0160(9) Uani 1 1 d . . .
O6 O 0.0427(6) 0.4399(5) 0.8270(3) 0.0156(9) Uani 1 1 d . . .
O7 O 0.0441(6) 0.6049(5) 0.6997(3) 0.0151(9) Uani 1 1 d . . .
O8 O 0.4559(6) 0.6175(5) 0.7182(3) 0.0149(9) Uani 1 1 d . . .
O9 O 0.2380(7) 0.4233(6) 1.0377(3) 0.0215(10) Uani 1 1 d . . .
H9A H 0.2055 0.3766 1.0888 0.032 Uiso 1 1 d R . .
H9B H 0.3551 0.4663 1.0454 0.032 Uiso 1 1 d R . .
C1 C 0.3661(9) 0.5293(7) 0.7754(4) 0.0129(11) Uani 1 1 d . . .
C2 C 0.1303(9) 0.5251(7) 0.7666(4) 0.0128(11) Uani 1 1 d . . .
N1 N 0.7349(8) 0.3359(7) 0.6890(4) 0.0231(12) Uani 1 1 d . . .

loop_
_atom_site_aniso_label
_atom_site_aniso_U_11
_atom_site_aniso_U_22
_atom_site_aniso_U_33
_atom_site_aniso_U_23
_atom_site_aniso_U_13
_atom_site_aniso_U_12
Yb1 0.00899(16) 0.00784(16) 0.01062(17) -0.00021(9) 0.00183(9) -0.00001(8)
S1 0.0079(6) 0.0098(6) 0.0121(7) 0.0003(5) 0.0012(5) -0.0003(5)
O1 0.017(2) 0.0094(19) 0.022(2) -0.0005(17) 0.0039(17) -0.0003(16)
O2 0.010(2) 0.018(2) 0.023(2) -0.0025(18) -0.0033(18) 0.0011(16)
O3 0.028(3) 0.022(2) 0.017(2) -0.003(2) -0.007(2) 0.004(2)
O4 0.016(2) 0.015(2) 0.033(3) 0.0068(19) 0.014(2) -0.0012(16)
O5 0.017(2) 0.015(2) 0.015(2) 0.0053(18) -0.0007(16) -0.0011(17)
O6 0.0150(19) 0.015(2) 0.017(2) 0.0063(18) 0.0030(16) -0.0008(16)
O7 0.0120(19) 0.019(2) 0.015(2) 0.0032(18) 0.0001(16) 0.0005(16)
O8 0.015(2) 0.015(2) 0.014(2) 0.0038(17) 0.0010(17) -0.0043(16)
O9 0.017(2) 0.024(2) 0.024(3) -0.010(2) 0.0021(18) 0.0021(18)
C1 0.013(3) 0.012(3) 0.013(3) -0.005(2) 0.000(2) -0.001(2)
C2 0.015(3) 0.010(3) 0.014(3) -0.002(2) 0.004(2) 0.001(2)
N1 0.016(3) 0.025(3) 0.028(3) -0.001(3) -0.004(2) 0.002(2)

loop_
_atom_type_symbol
_atom_type_description
_atom_type_scat_dispersion_real
_atom_type_scat_dispersion_imag
_atom_type_scat_source
C C 0.0033 0.0016 'International Tables Vol C Tables 4.2.6.8 and 6.1.1.4'
H H 0.0000 0.0000 'International Tables Vol C Tables 4.2.6.8 and 6.1.1.4'
N N 0.0061 0.0033 'International Tables Vol C Tables 4.2.6.8 and 6.1.1.4'
O O 0.0106 0.0060 'International Tables Vol C Tables 4.2.6.8 and 6.1.1.4'
S S 0.1246 0.1234 'International Tables Vol C Tables 4.2.6.8 and 6.1.1.4'
Yb Yb -0.3850 5.5486 'International Tables Vol C Tables 4.2.6.8 and 6.1.1.4'

loop_
_geom_angle_atom_site_label_1
_geom_angle_atom_site_label_2
_geom_angle_atom_site_label_3
_geom_angle
_geom_angle_site_symmetry_1
_geom_angle_site_symmetry_3
_geom_angle_publ_flag
O4 Yb1 O1 78.73(15) 3_557 . ?
O4 Yb1 O2 129.60(18) 3_557 3_657 ?
O1 Yb1 O2 75.72(15) . 3_657 ?
O4 Yb1 O7 140.66(16) 3_557 2_546 ?
O1 Yb1 O7 83.95(15) . 2_546 ?
O2 Yb1 O7 78.21(16) 3_657 2_546 ?
O4 Yb1 O9 73.10(17) 3_557 . ?
O1 Yb1 O9 101.97(16) . . ?
O2 Yb1 O9 70.80(16) 3_657 . ?
O7 Yb1 O9 145.64(15) 2_546 . ?
O4 Yb1 O5 133.50(15) 3_557 . ?
O1 Yb1 O5 145.89(15) . . ?
O2 Yb1 O5 73.76(16) 3_657 . ?
O7 Yb1 O5 75.29(15) 2_546 . ?
O9 Yb1 O5 82.02(16) . . ?
O4 Yb1 O8 75.45(17) 3_557 2_546 ?
O1 Yb1 O8 88.20(15) . 2_546 ?
O2 Yb1 O8 144.73(15) 3_657 2_546 ?
O7 Yb1 O8 68.91(14) 2_546 2_546 ?
O9 Yb1 O8 144.16(15) . 2_546 ?
O5 Yb1 O8 108.46(15) . 2_546 ?
O4 Yb1 O6 70.82(15) 3_557 . ?
O1 Yb1 O6 146.89(14) . . ?
O2 Yb1 O6 134.60(15) 3_657 . ?
O7 Yb1 O6 111.72(15) 2_546 . ?
O9 Yb1 O6 81.65(16) . . ?
O5 Yb1 O6 67.09(14) . . ?
O8 Yb1 O6 72.08(15) 2_546 . ?
O4 Yb1 C2 121.21(17) 3_557 2_546 ?
O1 Yb1 C2 82.75(15) . 2_546 ?
O2 Yb1 C2 97.72(16) 3_657 2_546 ?
O7 Yb1 C2 20.48(15) 2_546 2_546 ?
O9 Yb1 C2 165.68(15) . 2_546 ?
O5 Yb1 C2 86.59(15) . 2_546 ?
O8 Yb1 C2 48.52(15) 2_546 2_546 ?
O6 Yb1 C2 101.89(15) . 2_546 ?
O4 Yb1 C1 117.65(15) 3_557 . ?
O1 Yb1 C1 163.40(14) . . ?
O2 Yb1 C1 93.94(16) 3_657 . ?
O7 Yb1 C1 81.20(15) 2_546 . ?
O9 Yb1 C1 86.40(16) . . ?
O5 Yb1 C1 20.30(15) . . ?
O8 Yb1 C1 93.32(15) 2_546 . ?
O6 Yb1 C1 47.89(14) . . ?
C2 Yb1 C1 85.90(14) 2_546 . ?
O4 Yb1 C1 94.30(17) 3_557 2_546 ?
O1 Yb1 C1 83.93(15) . 2_546 ?
O2 Yb1 C1 124.75(15) 3_657 2_546 ?
O7 Yb1 C1 48.58(15) 2_546 2_546 ?
O9 Yb1 C1 164.45(15) . 2_546 ?
O5 Yb1 C1 101.26(15) . 2_546 ?
O8 Yb1 C1 20.50(14) 2_546 2_546 ?
O6 Yb1 C1 85.65(15) . 2_546 ?
C2 Yb1 C1 28.12(15) 2_546 2_546 ?
C1 Yb1 C1 91.72(6) . 2_546 ?
O4 Yb1 C2 91.37(15) 3_557 . ?
O1 Yb1 C2 163.98(16) . . ?
O2 Yb1 C2 120.08(15) 3_657 . ?
O7 Yb1 C2 96.31(15) 2_546 . ?
O9 Yb1 C2 86.90(16) . . ?
O5 Yb1 C2 47.88(15) . . ?
O8 Yb1 C2 77.05(15) 2_546 . ?
O6 Yb1 C2 20.56(14) . . ?
C2 Yb1 C2 91.90(6) 2_546 . ?
C1 Yb1 C2 27.91(15) . . ?
C1 Yb1 C2 84.29(15) 2_546 . ?
O3 S1 O2 109.5(3) . . ?
O3 S1 O4 110.2(3) . . ?
O2 S1 O4 108.4(3) . . ?
O3 S1 O1 109.6(3) . . ?
O2 S1 O1 110.1(2) . . ?
O4 S1 O1 109.0(2) . . ?
S1 O1 Yb1 142.5(3) . . ?
S1 O2 Yb1 153.4(3) . 3_657 ?
S1 O4 Yb1 151.8(3) . 3_557 ?
C1 O5 Yb1 118.6(4) . . ?
C2 O6 Yb1 117.4(4) . . ?
C2 O7 Yb1 118.2(4) . 2_556 ?
C1 O8 Yb1 117.8(4) . 2_556 ?
O5 C1 O8 126.7(6) . . ?
O5 C1 C2 115.9(5) . . ?
O8 C1 C2 117.4(5) . . ?
O5 C1 Yb1 41.1(3) . . ?
O8 C1 Yb1 163.5(4) . . ?
C2 C1 Yb1 75.8(3) . . ?
O5 C1 Yb1 166.7(4) . 2_556 ?
O8 C1 Yb1 41.7(3) . 2_556 ?
C2 C1 Yb1 76.0(3) . 2_556 ?
Yb1 C1 Yb1 147.7(2) . 2_556 ?
O6 C2 O7 126.4(6) . . ?
O6 C2 C1 116.4(5) . . ?
O7 C2 C1 117.2(5) . . ?
O6 C2 Yb1 167.4(4) . 2_556 ?
O7 C2 Yb1 41.4(3) . 2_556 ?
C1 C2 Yb1 75.9(3) . 2_556 ?
O6 C2 Yb1 42.1(3) . . ?
O7 C2 Yb1 161.3(4) . . ?
C1 C2 Yb1 76.2(3) . . ?
Yb1 C2 Yb1 147.97(19) 2_556 . ?

loop_
_geom_bond_atom_site_label_1
_geom_bond_atom_site_label_2
_geom_bond_distance
_geom_bond_site_symmetry_2
_geom_bond_publ_flag
Yb1 O4 2.294(5) 3_557 ?
Yb1 O1 2.266(4) . ?
Yb1 O2 2.303(5) 3_657 ?
Yb1 O7 2.360(4) 2_546 ?
Yb1 O9 2.350(4) . ?
Yb1 O5 2.376(4) . ?
Yb1 O8 2.367(4) 2_546 ?
Yb1 O6 2.390(4) . ?
Yb1 C2 3.148(6) 2_546 ?
Yb1 C1 3.173(6) . ?
Yb1 C1 3.147(6) 2_546 ?
Yb1 C2 3.168(6) . ?
S1 O3 1.451(5) . ?
S1 O2 1.470(5) . ?
S1 O4 1.473(5) . ?
S1 O1 1.484(4) . ?
O2 Yb1 2.303(5) 3_657 ?
O4 Yb1 2.294(5) 3_557 ?
O5 C1 1.254(7) . ?
O6 C2 1.253(7) . ?
O7 C2 1.249(7) . ?
O7 Yb1 2.360(4) 2_556 ?
O8 C1 1.246(7) . ?
O8 Yb1 2.367(4) 2_556 ?
C1 C2 1.529(8) . ?
C1 Yb1 3.147(6) 2_556 ?
C2 Yb1 3.148(6) 2_556 ?
